data_2218377
loop_
_publ_author_name
'Rizal, Mohd. Razali'
'Ng, Seik Weng'

_publ_section_title
;
 Low-temperature redetermination of
 <i>trans</i>-cyclohexane-1,2-dicarboxylic acid
;
_journal_coeditor_code CV2404
_journal_issue 6
_journal_name_full 'Acta Crystallographica Section E'
_journal_page_first o992
_journal_paper_doi 10.1107/S1600536808012592
_journal_volume 64
_journal_year 2008
_chemical_formula_iupac 'C8 H12 O4'
_chemical_formula_moiety 'C8 H12 O4'
_chemical_formula_sum 'C8 H12 O4'
_chemical_formula_weight 172.18
_chemical_name_systematic
;
<i>trans</i>-cyclohexane-1,2-dicarboxylic acid
;
_space_group_IT_number 15
_symmetry_cell_setting monoclinic
_symmetry_space_group_name_Hall '-C 2yc'
_symmetry_space_group_name_H-M 'C 1 2/c 1'
_atom_sites_solution_hydrogens geom
_atom_sites_solution_primary direct
_atom_sites_solution_secondary difmap
_audit_creation_method SHELXL-97
_cell_angle_alpha 90.00
_cell_angle_beta 96.114(3)
_cell_angle_gamma 90.00
_cell_formula_units_Z 4
_cell_length_a 5.5850(10)
_cell_length_b 13.840(3)
_cell_length_c 10.035(2)
_cell_measurement_reflns_used 739
_cell_measurement_temperature 100(2)
_cell_measurement_theta_max 28.2
_cell_measurement_theta_min 3.6
_cell_volume 771.3(3)
_computing_cell_refinement 'SAINT (Bruker, 2007)'
_computing_data_collection 'APEX2 (Bruker, 2007)'
_computing_data_reduction 'SAINT (Bruker, 2007)'
_computing_molecular_graphics 'X-SEED (Barbour, 2001)'
_computing_publication_material 'publCIF (Westrip, 2008)'
_computing_structure_refinement 'SHELXL97 (Sheldrick, 2008)'
_computing_structure_solution 'SHELXS97 (Sheldrick, 2008)'
_diffrn_ambient_temperature 100(2)
_diffrn_measured_fraction_theta_full 0.993
_diffrn_measured_fraction_theta_max 0.993
_diffrn_measurement_device_type 'Bruker SMART APEX'
_diffrn_measurement_method \w
_diffrn_radiation_monochromator graphite
_diffrn_radiation_source 'fine-focus sealed tube'
_diffrn_radiation_type MoK\a
_diffrn_radiation_wavelength 0.71073
_diffrn_reflns_av_R_equivalents 0.0354
_diffrn_reflns_av_sigmaI/netI 0.0430
_diffrn_reflns_limit_h_max 7
_diffrn_reflns_limit_h_min -7
_diffrn_reflns_limit_k_max 17
_diffrn_reflns_limit_k_min -17
_diffrn_reflns_limit_l_max 8
_diffrn_reflns_limit_l_min -13
_diffrn_reflns_number 2320
_diffrn_reflns_theta_full 27.50
_diffrn_reflns_theta_max 27.50
_diffrn_reflns_theta_min 2.94
_diffrn_standards_decay_% 0
_diffrn_standards_interval_count 0
_diffrn_standards_interval_time 0
_diffrn_standards_number 0
_exptl_absorpt_coefficient_mu 0.119
_exptl_absorpt_correction_type none
_exptl_crystal_colour Colourless
_exptl_crystal_density_diffrn 1.483
_exptl_crystal_density_method 'not measured'
_exptl_crystal_description Strip
_exptl_crystal_F_000 368
_exptl_crystal_size_max 0.38
_exptl_crystal_size_mid 0.06
_exptl_crystal_size_min 0.04
_refine_diff_density_max 0.314
_refine_diff_density_min -0.279
_refine_ls_extinction_method none
_refine_ls_goodness_of_fit_ref 1.066
_refine_ls_hydrogen_treatment mixed
_refine_ls_matrix_type full
_refine_ls_number_parameters 59
_refine_ls_number_reflns 883
_refine_ls_number_restraints 1
_refine_ls_restrained_S_all 1.066
_refine_ls_R_factor_all 0.0528
_refine_ls_R_factor_gt 0.0415
_refine_ls_shift/su_max 0.001
_refine_ls_shift/su_mean 0.000
_refine_ls_structure_factor_coef Fsqd
_refine_ls_weighting_details 'calc w=1/[\s^2^(Fo^2^)+(0.0635P)^2^+0.2009P] where P=(Fo^2^+2Fc^2^)/3'
_refine_ls_weighting_scheme calc
_refine_ls_wR_factor_gt 0.1080
_refine_ls_wR_factor_ref 0.1148
_reflns_number_gt 715
_reflns_number_total 883
_reflns_threshold_expression I>2\s(I)
_cod_data_source_file cv2404.cif
_cod_data_source_block I
_cod_depositor_comments
;
The following automatic conversions were performed:
'_symmetry_cell_setting' value 'Monoclinic' changed to 'monoclinic'
according to '/home/saulius/struct/CIF-dictionaries/cif_core.dic'
dictionary named 'cif_core.dic' version 2.4.1 from
2010-06-29.

'_exptl_absorpt_correction_type' value 'None' changed to
'none' according to '/home/saulius/struct/CIF-dictionaries/cif_core.dic'
dictionary named 'cif_core.dic' version 2.4.1 from 2010-06-29.

Automatic conversion script
Id: cif_fix_enum 1527 2010-12-29 10:47:43Z saulius 

The following automatic conversions were performed:

'_symmetry_cell_setting' value 'Monoclinic' changed to 'monoclinic'
according to /home/saulius/struct/CIF-dictionaries/cif_core.dic
dictionary named 'cif_core.dic' version 2.4.1 from
2010-06-29.

'_exptl_absorpt_correction_type' value 'None' changed to
'none' according to
/home/saulius/struct/CIF-dictionaries/cif_core.dic dictionary named
'cif_core.dic' version 2.4.1 from 2010-06-29.

Automatic conversion script
Id: cif_fix_values 1715 2011-07-08 13:25:40Z adriana 
;
_cod_original_sg_symbol_H-M 'C 2/c'
_cod_database_code 2218377
_cod_database_fobs_code 2218377

loop_
_symmetry_equiv_pos_as_xyz
'x, y, z'
'-x, y, -z+1/2'
'x+1/2, y+1/2, z'
'-x+1/2, y+1/2, -z+1/2'
'-x, -y, -z'
'x, -y, z-1/2'
'-x+1/2, -y+1/2, -z'
'x+1/2, -y+1/2, z-1/2'

loop_
_atom_site_type_symbol
_atom_site_label
_atom_site_fract_x
_atom_site_fract_y
_atom_site_fract_z
_atom_site_U_iso_or_equiv
_atom_site_adp_type
_atom_site_calc_flag
_atom_site_refinement_flags
_atom_site_occupancy
O O1 0.0840(2) 0.15960(10) 0.09020(10) 0.0173(3) Uani d D 1
O O2 0.4725(2) 0.19680(10) 0.08690(10) 0.0166(3) Uani d . 1
C C1 0.3157(3) 0.14710(10) 0.1279(2) 0.0122(3) Uani d . 1
C C2 0.3668(2) 0.06260(10) 0.2220(2) 0.0122(4) Uani d . 1
C C3 0.2893(3) -0.03140(10) 0.1475(2) 0.0139(4) Uani d . 1
C C4 0.3647(3) -0.12080(10) 0.2303(2) 0.0159(4) Uani d . 1
H H1o 0.068(4) 0.2060(10) 0.035(2) 0.036(6) Uiso d D 1
H H2 0.2676 0.0704 0.2986 0.015 Uiso calc R 1
H H3a 0.1121 -0.0315 0.1261 0.017 Uiso calc R 1
H H3b 0.3626 -0.0339 0.0620 0.017 Uiso calc R 1
H H4a 0.2799 -0.1218 0.3120 0.019 Uiso calc R 1
H H4b 0.3184 -0.1796 0.1776 0.019 Uiso calc R 1

loop_
_atom_site_aniso_label
_atom_site_aniso_U_11
_atom_site_aniso_U_22
_atom_site_aniso_U_33
_atom_site_aniso_U_12
_atom_site_aniso_U_13
_atom_site_aniso_U_23
O1 0.0124(6) 0.0179(6) 0.0205(7) 0.0008(4) -0.0027(5) 0.0074(5)
O2 0.0149(6) 0.0153(6) 0.0186(6) -0.0017(4) -0.0028(4) 0.0048(4)
C1 0.0140(7) 0.0112(7) 0.0107(8) 0.0012(5) -0.0025(6) -0.0034(6)
C2 0.0115(7) 0.0118(7) 0.0126(8) 0.0003(5) -0.0025(6) -0.0004(6)
C3 0.0138(7) 0.0141(7) 0.0134(8) -0.0013(5) -0.0012(6) -0.0014(6)
C4 0.0170(8) 0.0109(7) 0.0190(9) -0.0011(5) -0.0012(6) 0.0003(6)

loop_
_atom_type_symbol
_atom_type_description
_atom_type_scat_dispersion_real
_atom_type_scat_dispersion_imag
_atom_type_scat_source
C C 0.0033 0.0016 'International Tables Vol C Tables 4.2.6.8 and 6.1.1.4'
H H 0.0000 0.0000 'International Tables Vol C Tables 4.2.6.8 and 6.1.1.4'
O O 0.0106 0.0060 'International Tables Vol C Tables 4.2.6.8 and 6.1.1.4'

loop_
_geom_angle_atom_site_label_1
_geom_angle_atom_site_label_2
_geom_angle_atom_site_label_3
_geom_angle_site_symmetry_1
_geom_angle_site_symmetry_3
_geom_angle
O2 C1 O1 . . 123.10(10)
O2 C1 C2 . . 123.60(10)
O1 C1 C2 . . 113.30(10)
C1 C2 C2 . 2_655 109.90(10)
C1 C2 C3 . . 109.00(10)
C2 C2 C3 2_655 . 112.90(10)
C4 C3 C2 . . 112.00(10)
C4 C4 C3 2_655 . 110.50(10)
C1 O1 H1o . . 109.0(10)
C1 C2 H2 . . 108.3
C2 C2 H2 2_655 . 108.3
C3 C2 H2 . . 108.3
C4 C3 H3a . . 109.2
C2 C3 H3a . . 109.2
C4 C3 H3b . . 109.2
C2 C3 H3b . . 109.2
H3a C3 H3b . . 107.9
C4 C4 H4a 2_655 . 109.5
C3 C4 H4a . . 109.5
C4 C4 H4b 2_655 . 109.5
C3 C4 H4b . . 109.5
H4a C4 H4b . . 108.1

loop_
_geom_bond_atom_site_label_1
_geom_bond_atom_site_label_2
_geom_bond_site_symmetry_2
_geom_bond_distance
O1 C1 . 1.321(2)
O2 C1 . 1.220(2)
C1 C2 . 1.511(2)
C2 C2 2_655 1.533(3)
C2 C3 . 1.5397(19)
C3 C4 . 1.523(2)
C4 C4 2_655 1.521(3)
O1 H1o . 0.850(10)
C2 H2 . 1.0000
C3 H3a . 0.9900
C3 H3b . 0.9900
C4 H4a . 0.9900
C4 H4b . 0.9900

loop_
_geom_hbond_atom_site_label_D
_geom_hbond_atom_site_label_H
_geom_hbond_atom_site_label_A
_geom_hbond_site_symmetry_A
_geom_hbond_distance_DH
_geom_hbond_distance_HA
_geom_hbond_distance_DA
_geom_hbond_angle_DHA
_geom_hbond_publ_flag
O1 H1o O2 7 0.850(10) 1.810(10) 2.662(2) 178(2) yes

loop_
_geom_torsion_atom_site_label_1
_geom_torsion_atom_site_label_2
_geom_torsion_atom_site_label_3
_geom_torsion_atom_site_label_4
_geom_torsion_site_symmetry_1
_geom_torsion_site_symmetry_4
_geom_torsion
O2 C1 C2 C2 . 2_655 11.2(2)
O1 C1 C2 C2 . 2_655 -171.20(10)
O2 C1 C2 C3 . . -113.0(2)
O1 C1 C2 C3 . . 64.6(2)
C1 C2 C3 C4 . . 172.70(10)
C2 C2 C3 C4 2_655 . 50.2(2)
C2 C3 C4 C4 . 2_655 -56.6(2)
